data_7040791
loop_
_publ_author_name
'Kr\"amer, Christoph'
'Leingang, Simone'
'H\"ubner, Olaf'
'Kaifer, Elisabeth'
'Wadepohl, Hubert'
'Himmel, Hans-J\"org'

_publ_section_title
;
 Construction of copper chains with new fluorescent
 guanidino-functionalized naphthyridine ligands.
;
_journal_issue 42
_journal_name_full 'Dalton transactions (Cambridge, England : 2003)'
_journal_page_first 16966
_journal_page_last 16983
_journal_paper_doi 10.1039/c6dt03166h
_journal_volume 45
_journal_year 2016
_chemical_formula_sum 'C18 H28 N8'
_chemical_formula_weight 356.48
_space_group_crystal_system monoclinic
_space_group_IT_number 14
_space_group_name_Hall '-P 2yn'
_space_group_name_H-M_alt 'P 1 21/n 1'
_symmetry_space_group_name_Hall '-P 2yn'
_symmetry_space_group_name_H-M 'P 1 21/n 1'
_atom_sites_solution_hydrogens geom
_audit_creation_method SHELXL-2014/7
_audit_update_record
;
2016-08-09 deposited with the CCDC.
2016-09-26 downloaded from the CCDC.
;
_cell_angle_alpha 90
_cell_angle_beta 97.68(3)
_cell_angle_gamma 90
_cell_formula_units_Z 4
_cell_length_a 12.442(3)
_cell_length_b 11.747(2)
_cell_length_c 13.211(3)
_cell_measurement_reflns_used 5581
_cell_measurement_temperature 100
_cell_measurement_theta_max 30.05
_cell_measurement_theta_min 2.11
_cell_volume 1913.5(7)
_computing_cell_refinement 'DENZO/SKALEPACK (Bruker AXS, 1997-2009)'
_computing_data_collection 'COLLECT (Bruker AXS, 1997-2009)'
_computing_data_reduction 'DENZO/SKALEPACK (Bruker AXS, 1997-2009)'
_computing_molecular_graphics 'XPMA (Zsolnai, Huttner, 1994)'
_computing_publication_material 'SHELXL-2014/7 (Sheldrick, 2014)'
_computing_structure_refinement 'SHELXL-2014/7 (Sheldrick, 2014)'
_computing_structure_solution 'SHELXS-2014/7 (Sheldrick, 2014)'
_diffrn_ambient_temperature 100
_diffrn_measured_fraction_theta_full 0.996
_diffrn_measured_fraction_theta_max 0.997
_diffrn_measurement_device_type 'NONIUS KAPPA CCD'
_diffrn_measurement_method 'O-Scan    '
_diffrn_radiation_monochromator graphite
_diffrn_radiation_source 'fine-focus sealed tube'
_diffrn_radiation_type MoK\a
_diffrn_radiation_wavelength 0.71073
_diffrn_reflns_av_R_equivalents 0.0377
_diffrn_reflns_av_unetI/netI 0.0472
_diffrn_reflns_Laue_measured_fraction_full 0.996
_diffrn_reflns_Laue_measured_fraction_max 0.997
_diffrn_reflns_limit_h_max 17
_diffrn_reflns_limit_h_min -17
_diffrn_reflns_limit_k_max 16
_diffrn_reflns_limit_k_min -16
_diffrn_reflns_limit_l_max 18
_diffrn_reflns_limit_l_min -18
_diffrn_reflns_number 10733
_diffrn_reflns_point_group_measured_fraction_full 0.996
_diffrn_reflns_point_group_measured_fraction_max 0.997
_diffrn_reflns_theta_full 25.242
_diffrn_reflns_theta_max 30.048
_diffrn_reflns_theta_min 2.112
_exptl_absorpt_coefficient_mu 0.080
_exptl_absorpt_correction_type none
_exptl_crystal_colour colourless
_exptl_crystal_density_diffrn 1.237
_exptl_crystal_description cubic
_exptl_crystal_F_000 768
_exptl_crystal_size_max 0.60
_exptl_crystal_size_mid 0.50
_exptl_crystal_size_min 0.50
_refine_diff_density_max 0.397
_refine_diff_density_min -0.410
_refine_diff_density_rms 0.111
_refine_ls_extinction_method none
_refine_ls_goodness_of_fit_ref 1.040
_refine_ls_hydrogen_treatment constr
_refine_ls_matrix_type full
_refine_ls_number_parameters 243
_refine_ls_number_reflns 5581
_refine_ls_number_restraints 0
_refine_ls_restrained_S_all 1.040
_refine_ls_R_factor_all 0.0705
_refine_ls_R_factor_gt 0.0442
_refine_ls_shift/su_max 0.000
_refine_ls_shift/su_mean 0.000
_refine_ls_structure_factor_coef Fsqd
_refine_ls_weighting_details 'w=1/[\s^2^(Fo^2^)+(0.0767P)^2^+0.1809P] where P=(Fo^2^+2Fc^2^)/3'
_refine_ls_weighting_scheme calc
_refine_ls_wR_factor_gt 0.1187
_refine_ls_wR_factor_ref 0.1379
_reflns_Friedel_coverage 0.000
_reflns_number_gt 4098
_reflns_number_total 5581
_reflns_threshold_expression 'I > 2\s(I)'
_cod_data_source_file c6dt03166h2.cif
_cod_data_source_block sl473n
_cod_depositor_comments 'Adding full bibliography for 7040782--7040791.cif.'
_cod_original_cell_volume 1913.6(7)
_cod_database_code 7040791
_shelx_shelxl_version_number 2014/7
_shelx_space_group_comment
;
The symmetry employed for this shelxl refinement is uniquely defined
by the following loop, which should always be used as a source of
symmetry information in preference to the above space-group names.
They are only intended as comments.
;

loop_
_space_group_symop_operation_xyz
'x, y, z'
'-x+1/2, y+1/2, -z+1/2'
'-x, -y, -z'
'x-1/2, -y-1/2, z-1/2'

loop_
_atom_site_label
_atom_site_type_symbol
_atom_site_fract_x
_atom_site_fract_y
_atom_site_fract_z
_atom_site_U_iso_or_equiv
_atom_site_adp_type
_atom_site_occupancy
_atom_site_site_symmetry_order
_atom_site_calc_flag
_atom_site_refinement_flags_posn
_atom_site_refinement_flags_adp
N1 N 0.76810(7) 0.13654(8) 0.17067(7) 0.0211(2) Uani 1 1 d . .
N2 N 0.59106(8) 0.18779(8) 0.18032(7) 0.0208(2) Uani 1 1 d . .
N3 N 0.94630(8) 0.08359(9) 0.15051(8) 0.0251(2) Uani 1 1 d . .
N4 N 0.87269(8) 0.15096(9) -0.01589(8) 0.0253(2) Uani 1 1 d . .
N5 N 1.03983(8) 0.21118(9) 0.06244(8) 0.0271(2) Uani 1 1 d . .
N6 N 0.41021(8) 0.24307(9) 0.18329(8) 0.0234(2) Uani 1 1 d . .
N7 N 0.42420(8) 0.25660(8) 0.00484(7) 0.0244(2) Uani 1 1 d . .
N8 N 0.35759(8) 0.40608(8) 0.09223(8) 0.0238(2) Uani 1 1 d . .
C1 C 0.84787(9) 0.05994(10) 0.18409(9) 0.0216(2) Uani 1 1 d . .
C2 C 0.83886(9) -0.04499(10) 0.23674(9) 0.0230(2) Uani 1 1 d . .
H2 H 0.8973 -0.0949 0.2469 0.028 Uiso 1 1 calc R U
C3 C 0.74381(9) -0.07127(10) 0.27191(9) 0.0222(2) Uani 1 1 d . .
H3 H 0.7367 -0.1394 0.3062 0.027 Uiso 1 1 calc R U
C4 C 0.65604(9) 0.00617(10) 0.25575(8) 0.0206(2) Uani 1 1 d . .
C5 C 0.55221(9) -0.01322(10) 0.28499(9) 0.0233(2) Uani 1 1 d . .
H5 H 0.5389 -0.0789 0.3206 0.028 Uiso 1 1 calc R U
C6 C 0.47177(10) 0.06478(10) 0.26079(9) 0.0241(2) Uani 1 1 d . .
H6 H 0.4034 0.0528 0.2799 0.029 Uiso 1 1 calc R U
C7 C 0.49349(9) 0.16476(10) 0.20600(9) 0.0216(2) Uani 1 1 d . .
C8 C 0.67180(9) 0.10962(10) 0.20361(8) 0.0199(2) Uani 1 1 d . .
C9 C 0.94945(9) 0.14725(10) 0.06935(9) 0.0240(2) Uani 1 1 d . .
C10 C 0.83466(11) 0.25936(11) -0.06014(11) 0.0309(3) Uani 1 1 d . .
H10A H 0.7639 0.2754 -0.0423 0.046 Uiso 1 1 calc R U
H10B H 0.8310 0.2557 -0.1331 0.046 Uiso 1 1 calc R U
H10C H 0.8839 0.3186 -0.0342 0.046 Uiso 1 1 calc R U
C11 C 0.79515(11) 0.05923(11) -0.03742(10) 0.0307(3) Uani 1 1 d . .
H11A H 0.8253 -0.0098 -0.0068 0.046 Uiso 1 1 calc R U
H11B H 0.7790 0.0491 -0.1100 0.046 Uiso 1 1 calc R U
H11C H 0.7298 0.0777 -0.0097 0.046 Uiso 1 1 calc R U
C12 C 1.11737(10) 0.23154(12) 0.15310(11) 0.0318(3) Uani 1 1 d . .
H12A H 1.0814 0.2254 0.2128 0.048 Uiso 1 1 calc R U
H12B H 1.1474 0.3065 0.1498 0.048 Uiso 1 1 calc R U
H12C H 1.1745 0.1762 0.1565 0.048 Uiso 1 1 calc R U
C13 C 1.07901(11) 0.23363(12) -0.03509(11) 0.0324(3) Uani 1 1 d . .
H13A H 1.0373 0.1901 -0.0879 0.049 Uiso 1 1 calc R U
H13B H 1.1540 0.2124 -0.0305 0.049 Uiso 1 1 calc R U
H13C H 1.0714 0.3132 -0.0509 0.049 Uiso 1 1 calc R U
C14 C 0.40132(9) 0.29932(10) 0.09640(9) 0.0217(2) Uani 1 1 d . .
C15 C 0.48217(11) 0.32410(12) -0.06326(10) 0.0326(3) Uani 1 1 d . .
H15A H 0.4796 0.4030 -0.0449 0.049 Uiso 1 1 calc R U
H15B H 0.4487 0.3142 -0.1325 0.049 Uiso 1 1 calc R U
H15C H 0.5563 0.2995 -0.0572 0.049 Uiso 1 1 calc R U
C16 C 0.43308(11) 0.13492(11) -0.01037(10) 0.0305(3) Uani 1 1 d . .
H16A H 0.5077 0.1124 0.0043 0.046 Uiso 1 1 calc R U
H16B H 0.4063 0.1164 -0.0799 0.046 Uiso 1 1 calc R U
H16C H 0.3911 0.0954 0.0345 0.046 Uiso 1 1 calc R U
C17 C 0.29024(10) 0.45005(11) 0.00197(10) 0.0286(3) Uani 1 1 d . .
H17A H 0.2853 0.3942 -0.0515 0.043 Uiso 1 1 calc R U
H17B H 0.3220 0.5185 -0.0204 0.043 Uiso 1 1 calc R U
H17C H 0.2190 0.4664 0.0184 0.043 Uiso 1 1 calc R U
C18 C 0.34711(10) 0.46642(11) 0.18593(10) 0.0268(3) Uani 1 1 d . .
H18A H 0.2794 0.4468 0.2087 0.040 Uiso 1 1 calc R U
H18B H 0.3493 0.5469 0.1739 0.040 Uiso 1 1 calc R U
H18C H 0.4058 0.4455 0.2374 0.040 Uiso 1 1 calc R U

loop_
_atom_site_aniso_label
_atom_site_aniso_U_11
_atom_site_aniso_U_22
_atom_site_aniso_U_33
_atom_site_aniso_U_23
_atom_site_aniso_U_13
_atom_site_aniso_U_12
N1 0.0224(5) 0.0201(5) 0.0215(5) 0.0006(4) 0.0047(4) -0.0004(4)
N2 0.0223(5) 0.0210(5) 0.0196(5) -0.0010(4) 0.0047(4) -0.0001(4)
N3 0.0228(5) 0.0244(5) 0.0292(5) 0.0040(4) 0.0075(4) 0.0028(4)
N4 0.0274(5) 0.0237(5) 0.0259(5) 0.0022(4) 0.0073(4) -0.0008(4)
N5 0.0236(5) 0.0283(5) 0.0309(6) 0.0038(4) 0.0087(4) -0.0014(4)
N6 0.0222(5) 0.0253(5) 0.0236(5) 0.0016(4) 0.0062(4) 0.0015(4)
N7 0.0288(5) 0.0236(5) 0.0211(5) -0.0014(4) 0.0046(4) 0.0003(4)
N8 0.0245(5) 0.0246(5) 0.0223(5) -0.0007(4) 0.0029(4) 0.0027(4)
C1 0.0237(5) 0.0213(6) 0.0201(5) -0.0006(4) 0.0038(4) 0.0003(4)
C2 0.0254(6) 0.0208(6) 0.0230(6) 0.0004(4) 0.0036(4) 0.0035(4)
C3 0.0291(6) 0.0187(5) 0.0190(5) 0.0008(4) 0.0036(4) -0.0011(4)
C4 0.0251(5) 0.0196(5) 0.0173(5) -0.0014(4) 0.0033(4) -0.0020(4)
C5 0.0282(6) 0.0217(6) 0.0209(5) 0.0012(4) 0.0059(4) -0.0027(4)
C6 0.0232(5) 0.0266(6) 0.0235(6) 0.0002(4) 0.0068(4) -0.0027(4)
C7 0.0229(5) 0.0235(6) 0.0186(5) -0.0023(4) 0.0040(4) 0.0000(4)
C8 0.0235(5) 0.0196(5) 0.0168(5) -0.0023(4) 0.0035(4) -0.0016(4)
C9 0.0228(5) 0.0204(6) 0.0302(6) 0.0000(4) 0.0086(5) 0.0031(4)
C10 0.0312(6) 0.0281(7) 0.0336(7) 0.0057(5) 0.0045(5) 0.0024(5)
C11 0.0364(7) 0.0308(7) 0.0257(6) -0.0023(5) 0.0073(5) -0.0079(5)
C12 0.0250(6) 0.0315(7) 0.0393(7) 0.0031(5) 0.0055(5) -0.0019(5)
C13 0.0291(6) 0.0346(7) 0.0362(7) 0.0070(5) 0.0142(5) 0.0003(5)
C14 0.0189(5) 0.0235(6) 0.0230(5) -0.0014(4) 0.0035(4) -0.0019(4)
C15 0.0376(7) 0.0329(7) 0.0298(7) 0.0026(5) 0.0143(6) 0.0021(6)
C16 0.0367(7) 0.0258(6) 0.0281(6) -0.0060(5) 0.0007(5) 0.0003(5)
C17 0.0295(6) 0.0279(6) 0.0274(6) 0.0023(5) 0.0004(5) 0.0035(5)
C18 0.0275(6) 0.0271(6) 0.0261(6) -0.0037(5) 0.0052(5) 0.0027(5)

loop_
_atom_type_symbol
_atom_type_description
_atom_type_scat_dispersion_real
_atom_type_scat_dispersion_imag
_atom_type_scat_source
C C 0.0033 0.0016 'International Tables Vol C Tables 4.2.6.8 and 6.1.1.4'
H H 0.0000 0.0000 'International Tables Vol C Tables 4.2.6.8 and 6.1.1.4'
N N 0.0061 0.0033 'International Tables Vol C Tables 4.2.6.8 and 6.1.1.4'

loop_
_geom_angle_atom_site_label_1
_geom_angle_atom_site_label_2
_geom_angle_atom_site_label_3
_geom_angle
C1 N1 C8 118.07(10)
C7 N2 C8 118.32(10)
C9 N3 C1 120.01(10)
C9 N4 C11 120.54(10)
C9 N4 C10 120.64(10)
C11 N4 C10 113.58(10)
C9 N5 C12 119.82(11)
C9 N5 C13 122.21(11)
C12 N5 C13 115.71(10)
C14 N6 C7 119.64(10)
C14 N7 C16 120.71(10)
C14 N7 C15 121.44(10)
C16 N7 C15 113.39(10)
C14 N8 C18 119.76(10)
C14 N8 C17 122.75(10)
C18 N8 C17 114.74(10)
N1 C1 N3 119.75(10)
N1 C1 C2 122.81(11)
N3 C1 C2 117.37(10)
C3 C2 C1 119.36(11)
C3 C2 H2 120.3
C1 C2 H2 120.3
C2 C3 C4 119.35(11)
C2 C3 H3 120.3
C4 C3 H3 120.3
C3 C4 C5 124.70(11)
C3 C4 C8 117.93(10)
C5 C4 C8 117.34(10)
C6 C5 C4 119.74(11)
C6 C5 H5 120.1
C4 C5 H5 120.1
C5 C6 C7 119.36(11)
C5 C6 H6 120.3
C7 C6 H6 120.3
N2 C7 N6 119.34(10)
N2 C7 C6 122.58(10)
N6 C7 C6 118.00(10)
N2 C8 N1 115.02(10)
N2 C8 C4 122.58(10)
N1 C8 C4 122.37(10)
N3 C9 N5 118.88(11)
N3 C9 N4 126.39(11)
N5 C9 N4 114.55(11)
N4 C10 H10A 109.5
N4 C10 H10B 109.5
H10A C10 H10B 109.5
N4 C10 H10C 109.5
H10A C10 H10C 109.5
H10B C10 H10C 109.5
N4 C11 H11A 109.5
N4 C11 H11B 109.5
H11A C11 H11B 109.5
N4 C11 H11C 109.5
H11A C11 H11C 109.5
H11B C11 H11C 109.5
N5 C12 H12A 109.5
N5 C12 H12B 109.5
H12A C12 H12B 109.5
N5 C12 H12C 109.5
H12A C12 H12C 109.5
H12B C12 H12C 109.5
N5 C13 H13A 109.5
N5 C13 H13B 109.5
H13A C13 H13B 109.5
N5 C13 H13C 109.5
H13A C13 H13C 109.5
H13B C13 H13C 109.5
N6 C14 N8 118.88(11)
N6 C14 N7 125.53(11)
N8 C14 N7 115.36(10)
N7 C15 H15A 109.5
N7 C15 H15B 109.5
H15A C15 H15B 109.5
N7 C15 H15C 109.5
H15A C15 H15C 109.5
H15B C15 H15C 109.5
N7 C16 H16A 109.5
N7 C16 H16B 109.5
H16A C16 H16B 109.5
N7 C16 H16C 109.5
H16A C16 H16C 109.5
H16B C16 H16C 109.5
N8 C17 H17A 109.5
N8 C17 H17B 109.5
H17A C17 H17B 109.5
N8 C17 H17C 109.5
H17A C17 H17C 109.5
H17B C17 H17C 109.5
N8 C18 H18A 109.5
N8 C18 H18B 109.5
H18A C18 H18B 109.5
N8 C18 H18C 109.5
H18A C18 H18C 109.5
H18B C18 H18C 109.5

loop_
_geom_bond_atom_site_label_1
_geom_bond_atom_site_label_2
_geom_bond_distance
N1 C1 1.3339(15)
N1 C8 1.3654(15)
N2 C7 1.3312(15)
N2 C8 1.3654(14)
N3 C9 1.3121(16)
N3 C1 1.3852(15)
N4 C9 1.3765(16)
N4 C11 1.4489(16)
N4 C10 1.4537(16)
N5 C9 1.3653(15)
N5 C12 1.4538(18)
N5 C13 1.4612(17)
N6 C14 1.3163(15)
N6 C7 1.3881(15)
N7 C14 1.3741(15)
N7 C16 1.4496(16)
N7 C15 1.4600(16)
N8 C14 1.3652(15)
N8 C18 1.4473(16)
N8 C17 1.4574(15)
C1 C2 1.4271(16)
C2 C3 1.3626(17)
C2 H2 0.9300
C3 C4 1.4154(16)
C3 H3 0.9300
C4 C5 1.4155(16)
C4 C8 1.4233(16)
C5 C6 1.3630(17)
C5 H5 0.9300
C6 C7 1.4243(17)
C6 H6 0.9300
C10 H10A 0.9600
C10 H10B 0.9600
C10 H10C 0.9600
C11 H11A 0.9600
C11 H11B 0.9600
C11 H11C 0.9600
C12 H12A 0.9600
C12 H12B 0.9600
C12 H12C 0.9600
C13 H13A 0.9600
C13 H13B 0.9600
C13 H13C 0.9600
C15 H15A 0.9600
C15 H15B 0.9600
C15 H15C 0.9600
C16 H16A 0.9600
C16 H16B 0.9600
C16 H16C 0.9600
C17 H17A 0.9600
C17 H17B 0.9600
C17 H17C 0.9600
C18 H18A 0.9600
C18 H18B 0.9600
C18 H18C 0.9600

loop_
_geom_torsion_atom_site_label_1
_geom_torsion_atom_site_label_2
_geom_torsion_atom_site_label_3
_geom_torsion_atom_site_label_4
_geom_torsion
C8 N1 C1 N3 179.18(10)
C8 N1 C1 C2 -4.03(16)
C9 N3 C1 N1 -31.90(17)
C9 N3 C1 C2 151.14(11)
N1 C1 C2 C3 2.56(18)
N3 C1 C2 C3 179.42(11)
C1 C2 C3 C4 -0.16(17)
C2 C3 C4 C5 177.44(11)
C2 C3 C4 C8 -0.54(16)
C3 C4 C5 C6 -176.53(11)
C8 C4 C5 C6 1.46(16)
C4 C5 C6 C7 0.19(17)
C8 N2 C7 N6 179.86(10)
C8 N2 C7 C6 3.05(16)
C14 N6 C7 N2 38.46(16)
C14 N6 C7 C6 -144.59(11)
C5 C6 C7 N2 -2.58(18)
C5 C6 C7 N6 -179.43(10)
C7 N2 C8 N1 177.02(10)
C7 N2 C8 C4 -1.25(16)
C1 N1 C8 N2 -175.03(10)
C1 N1 C8 C4 3.25(16)
C3 C4 C8 N2 177.15(10)
C5 C4 C8 N2 -0.98(16)
C3 C4 C8 N1 -1.00(16)
C5 C4 C8 N1 -179.13(10)
C1 N3 C9 N5 150.72(11)
C1 N3 C9 N4 -34.43(18)
C12 N5 C9 N3 -15.94(17)
C13 N5 C9 N3 146.24(12)
C12 N5 C9 N4 168.62(11)
C13 N5 C9 N4 -29.21(16)
C11 N4 C9 N3 -18.71(18)
C10 N4 C9 N3 134.08(13)
C11 N4 C9 N5 156.33(11)
C10 N4 C9 N5 -50.88(15)
C7 N6 C14 N8 -150.23(10)
C7 N6 C14 N7 35.52(17)
C18 N8 C14 N6 15.36(16)
C17 N8 C14 N6 -144.88(12)
C18 N8 C14 N7 -169.81(10)
C17 N8 C14 N7 29.95(15)
C16 N7 C14 N6 16.74(17)
C15 N7 C14 N6 -138.00(12)
C16 N7 C14 N8 -157.69(10)
C15 N7 C14 N8 47.57(15)
